data_4065395
loop_
_publ_author_name
'Taher, Deeb'
'Corrigan, John F.'

_publ_section_title
;
 Aryl(trimethylsilyl)selenides as Reagents for the Synthesis of Mono- and
 Diselenoesters
;
_journal_issue 21
_journal_name_full Organometallics
_journal_page_first 5943
_journal_paper_doi 10.1021/om200768m
_journal_volume 30
_journal_year 2011
_chemical_formula_sum 'C17 H17 Br O Se'
_chemical_formula_weight 396.18
_chemical_name_systematic
; 
 ? 
;
_space_group_IT_number 14
_symmetry_cell_setting monoclinic
_symmetry_space_group_name_Hall '-P 2yn'
_symmetry_space_group_name_H-M 'P 1 21/n 1'
_atom_sites_solution_hydrogens geom
_atom_sites_solution_primary direct
_atom_sites_solution_secondary difmap
_audit_creation_method SHELXL-97
_cell_angle_alpha 90.00
_cell_angle_beta 98.951(3)
_cell_angle_gamma 90.00
_cell_formula_units_Z 4
_cell_length_a 12.0338(8)
_cell_length_b 5.8357(3)
_cell_length_c 22.778(2)
_cell_measurement_reflns_used 3496
_cell_measurement_temperature 200(2)
_cell_measurement_theta_max 27.48
_cell_measurement_theta_min 1.70
_cell_volume 1580.12(19)
_computing_cell_refinement 'Nonius Denzo'
_computing_data_collection 'Nonius Collect'
_computing_data_reduction 'Nonius Denzo'
_computing_molecular_graphics 'Bruker SHELXTL'
_computing_publication_material 'Bruker SHELXTL'
_computing_structure_refinement 'SHELXL-97 (Sheldrick, 1997)'
_computing_structure_solution 'SHELXS-97 (Sheldrick, 1990)'
_diffrn_ambient_temperature 200(2)
_diffrn_measured_fraction_theta_full 0.994
_diffrn_measured_fraction_theta_max 0.994
_diffrn_measurement_device_type 'Enraf Nonius KappaCCD'
_diffrn_measurement_method 'phi scans + omega to complete'
_diffrn_radiation_monochromator graphite
_diffrn_radiation_source 'fine-focus sealed tube'
_diffrn_radiation_type MoK\a
_diffrn_radiation_wavelength 0.71073
_diffrn_reflns_av_R_equivalents 0.0945
_diffrn_reflns_av_sigmaI/netI 0.1308
_diffrn_reflns_limit_h_max 15
_diffrn_reflns_limit_h_min -15
_diffrn_reflns_limit_k_max 7
_diffrn_reflns_limit_k_min -7
_diffrn_reflns_limit_l_max 29
_diffrn_reflns_limit_l_min -29
_diffrn_reflns_number 6730
_diffrn_reflns_theta_full 27.53
_diffrn_reflns_theta_max 27.53
_diffrn_reflns_theta_min 1.81
_exptl_absorpt_coefficient_mu 4.898
_exptl_absorpt_correction_T_max 0.8670
_exptl_absorpt_correction_T_min 0.1701
_exptl_absorpt_correction_type integration
_exptl_crystal_colour colorless
_exptl_crystal_density_diffrn 1.665
_exptl_crystal_density_method 'not measured'
_exptl_crystal_description needle
_exptl_crystal_F_000 784
_exptl_crystal_size_max 0.56
_exptl_crystal_size_mid 0.12
_exptl_crystal_size_min 0.03
_refine_diff_density_max 0.579
_refine_diff_density_min -0.700
_refine_diff_density_rms 0.126
_refine_ls_extinction_method none
_refine_ls_goodness_of_fit_ref 0.926
_refine_ls_hydrogen_treatment constr
_refine_ls_matrix_type full
_refine_ls_number_parameters 185
_refine_ls_number_reflns 3630
_refine_ls_number_restraints 0
_refine_ls_restrained_S_all 0.926
_refine_ls_R_factor_all 0.1507
_refine_ls_R_factor_gt 0.0485
_refine_ls_shift/su_max 0.000
_refine_ls_shift/su_mean 0.000
_refine_ls_structure_factor_coef Fsqd
_refine_ls_weighting_details 'calc w=1/[\s^2^(Fo^2^)+(0.0551P)^2^+0.0000P] where P=(Fo^2^+2Fc^2^)/3'
_refine_ls_weighting_scheme calc
_refine_ls_wR_factor_gt 0.0961
_refine_ls_wR_factor_ref 0.1268
_reflns_number_gt 1748
_reflns_number_total 3630
_reflns_threshold_expression >2sigma(I)
_cod_data_source_file om200768m_si_001.cif
_cod_data_source_block 05150
_cod_depositor_comments
;
The following automatic conversions were performed:

'_symmetry_cell_setting' value 'Monoclinic' changed to 'monoclinic'
according to /home/saulius/struct/CIF-dictionaries/cif_core.dic
dictionary named 'cif_core.dic' version 2.4.1 from 2010-06-29.

Automatic conversion script
Id: cif_fix_values 1715 2011-07-08 13:25:40Z adriana 
;
_cod_original_sg_symbol_H-M P2(1)/n
_cod_database_code 4065395

loop_
_symmetry_equiv_pos_as_xyz
'x, y, z'
'-x+1/2, y+1/2, -z+1/2'
'-x, -y, -z'
'x-1/2, -y-1/2, z-1/2'

loop_
_atom_site_label
_atom_site_type_symbol
_atom_site_fract_x
_atom_site_fract_y
_atom_site_fract_z
_atom_site_U_iso_or_equiv
_atom_site_adp_type
_atom_site_occupancy
_atom_site_symmetry_multiplicity
_atom_site_calc_flag
_atom_site_refinement_flags
Br1 Br 0.17035(6) 0.44125(10) 0.18536(3) 0.0494(2) Uani 1 1 d .
Se1 Se 0.40641(5) 0.46826(10) -0.07218(3) 0.0399(2) Uani 1 1 d .
O1 O 0.2314(3) 0.7803(6) -0.10122(18) 0.0481(12) Uani 1 1 d .
C1 C 0.2764(5) 0.6577(8) -0.0630(2) 0.0289(13) Uani 1 1 d .
C2 C 0.2453(4) 0.6175(8) -0.0029(2) 0.0252(13) Uani 1 1 d .
C3 C 0.2932(4) 0.7539(8) 0.0452(2) 0.0265(13) Uani 1 1 d .
C4 C 0.2710(4) 0.7010(8) 0.1021(2) 0.0286(13) Uani 1 1 d .
C5 C 0.1986(5) 0.5171(8) 0.1075(2) 0.0293(13) Uani 1 1 d .
C6 C 0.1477(4) 0.3856(8) 0.0600(3) 0.0287(14) Uani 1 1 d .
C7 C 0.1727(4) 0.4368(8) 0.0034(2) 0.0284(13) Uani 1 1 d .
C8 C 0.3690(4) 0.9531(8) 0.0360(2) 0.0319(13) Uani 1 1 d .
H8A H 0.4421 0.9331 0.0612 0.048 Uiso 1 1 calc R
H8B H 0.3345 1.0963 0.0466 0.048 Uiso 1 1 calc R
H8C H 0.3795 0.9591 -0.0058 0.048 Uiso 1 1 calc R
C9 C 0.3207(5) 0.8444(9) 0.1553(2) 0.0449(16) Uani 1 1 d .
H9A H 0.2622 0.8791 0.1795 0.067 Uiso 1 1 calc R
H9B H 0.3505 0.9876 0.1416 0.067 Uiso 1 1 calc R
H9C H 0.3817 0.7589 0.1793 0.067 Uiso 1 1 calc R
C10 C 0.0693(5) 0.1917(8) 0.0679(3) 0.0410(16) Uani 1 1 d .
H10A H 0.0633 0.1756 0.1101 0.062 Uiso 1 1 calc R
H10B H 0.0986 0.0493 0.0534 0.062 Uiso 1 1 calc R
H10C H -0.0052 0.2239 0.0453 0.062 Uiso 1 1 calc R
C11 C 0.1194(5) 0.3000(9) -0.0500(3) 0.0400(15) Uani 1 1 d .
H11A H 0.1439 0.3616 -0.0859 0.060 Uiso 1 1 calc R
H11B H 0.0373 0.3104 -0.0538 0.060 Uiso 1 1 calc R
H11C H 0.1425 0.1393 -0.0449 0.060 Uiso 1 1 calc R
C12 C 0.4051(5) 0.4904(8) -0.1560(2) 0.0314(14) Uani 1 1 d .
C13 C 0.3563(5) 0.3163(9) -0.1923(3) 0.0403(16) Uani 1 1 d .
H13A H 0.3202 0.1920 -0.1760 0.048 Uiso 1 1 calc R
C14 C 0.3605(5) 0.3248(10) -0.2523(3) 0.0479(17) Uani 1 1 d .
H14A H 0.3268 0.2058 -0.2775 0.057 Uiso 1 1 calc R
C15 C 0.4129(5) 0.5036(11) -0.2763(3) 0.0489(17) Uani 1 1 d .
H15A H 0.4168 0.5077 -0.3176 0.059 Uiso 1 1 calc R
C16 C 0.4591(6) 0.6749(11) -0.2397(3) 0.058(2) Uani 1 1 d .
H16A H 0.4947 0.7997 -0.2561 0.070 Uiso 1 1 calc R
C17 C 0.4556(5) 0.6712(10) -0.1801(3) 0.0508(18) Uani 1 1 d .
H17A H 0.4878 0.7929 -0.1554 0.061 Uiso 1 1 calc R

loop_
_atom_site_aniso_label
_atom_site_aniso_U_11
_atom_site_aniso_U_22
_atom_site_aniso_U_33
_atom_site_aniso_U_23
_atom_site_aniso_U_13
_atom_site_aniso_U_12
Br1 0.0662(5) 0.0509(4) 0.0360(4) 0.0055(3) 0.0239(4) 0.0049(3)
Se1 0.0435(4) 0.0504(4) 0.0262(4) 0.0034(3) 0.0070(3) 0.0164(3)
O1 0.062(3) 0.054(3) 0.029(3) 0.008(2) 0.010(2) 0.026(2)
C1 0.036(4) 0.026(3) 0.024(3) -0.003(3) 0.004(3) -0.002(3)
C2 0.026(3) 0.024(3) 0.026(3) 0.004(2) 0.004(3) 0.008(2)
C3 0.025(3) 0.030(3) 0.025(4) -0.001(2) 0.006(3) 0.005(2)
C4 0.028(3) 0.032(3) 0.025(3) -0.004(3) 0.001(3) 0.008(2)
C5 0.032(3) 0.030(3) 0.028(3) -0.001(3) 0.011(3) 0.007(2)
C6 0.018(3) 0.030(3) 0.039(4) 0.001(3) 0.007(3) 0.003(2)
C7 0.023(3) 0.024(3) 0.037(4) -0.003(3) 0.004(3) 0.003(2)
C8 0.034(4) 0.029(3) 0.031(3) -0.003(3) 0.001(3) -0.001(3)
C9 0.057(5) 0.048(4) 0.030(4) -0.009(3) 0.009(3) -0.003(3)
C10 0.039(4) 0.038(3) 0.047(4) -0.002(3) 0.006(3) -0.003(3)
C11 0.042(4) 0.034(3) 0.042(4) -0.004(3) 0.000(3) 0.001(3)
C12 0.026(3) 0.034(3) 0.035(4) -0.002(3) 0.005(3) 0.002(2)
C13 0.046(4) 0.034(3) 0.040(4) 0.000(3) 0.006(3) -0.004(3)
C14 0.057(5) 0.044(4) 0.039(4) -0.021(3) -0.004(4) -0.003(3)
C15 0.049(4) 0.068(4) 0.032(4) -0.002(3) 0.013(3) 0.010(3)
C16 0.073(6) 0.058(4) 0.047(5) 0.001(4) 0.020(4) -0.025(4)
C17 0.062(5) 0.054(4) 0.039(4) -0.008(3) 0.014(4) -0.025(3)

loop_
_atom_type_symbol
_atom_type_description
_atom_type_scat_dispersion_real
_atom_type_scat_dispersion_imag
_atom_type_scat_source
C C 0.0033 0.0016 'International Tables Vol C Tables 4.2.6.8 and 6.1.1.4'
H H 0.0000 0.0000 'International Tables Vol C Tables 4.2.6.8 and 6.1.1.4'
O O 0.0106 0.0060 'International Tables Vol C Tables 4.2.6.8 and 6.1.1.4'
Se Se -0.0929 2.2259 'International Tables Vol C Tables 4.2.6.8 and 6.1.1.4'
Br Br -0.2901 2.4595 'International Tables Vol C Tables 4.2.6.8 and 6.1.1.4'

loop_
_geom_angle_atom_site_label_1
_geom_angle_atom_site_label_2
_geom_angle_atom_site_label_3
_geom_angle
C12 Se1 C1 100.7(2)
O1 C1 C2 127.9(5)
O1 C1 Se1 122.9(4)
C2 C1 Se1 109.2(4)
C7 C2 C3 122.5(5)
C7 C2 C1 117.7(5)
C3 C2 C1 119.7(4)
C4 C3 C2 118.9(5)
C4 C3 C8 120.3(5)
C2 C3 C8 120.8(4)
C5 C4 C3 117.5(5)
C5 C4 C9 121.8(5)
C3 C4 C9 120.7(5)
C6 C5 C4 124.1(5)
C6 C5 Br1 118.4(4)
C4 C5 Br1 117.5(4)
C5 C6 C7 117.9(5)
C5 C6 C10 122.2(5)
C7 C6 C10 119.9(5)
C2 C7 C6 119.0(5)
C2 C7 C11 120.8(5)
C6 C7 C11 120.2(5)
C17 C12 C13 119.9(5)
C17 C12 Se1 121.0(4)
C13 C12 Se1 119.0(4)
C14 C13 C12 119.3(5)
C13 C14 C15 120.8(5)
C16 C15 C14 118.8(6)
C15 C16 C17 121.6(6)
C16 C17 C12 119.6(6)

loop_
_geom_bond_atom_site_label_1
_geom_bond_atom_site_label_2
_geom_bond_distance
Br1 C5 1.909(5)
Se1 C12 1.911(6)
Se1 C1 1.953(5)
O1 C1 1.190(6)
C1 C2 1.493(7)
C2 C7 1.391(7)
C2 C3 1.403(7)
C3 C4 1.399(7)
C3 C8 1.512(7)
C4 C5 1.400(7)
C4 C9 1.517(7)
C5 C6 1.388(7)
C6 C7 1.401(7)
C6 C10 1.502(7)
C7 C11 1.511(7)
C12 C17 1.374(7)
C12 C13 1.382(7)
C13 C14 1.378(7)
C14 C15 1.376(8)
C15 C16 1.363(8)
C16 C17 1.366(8)
